data_1540015
loop_
_publ_author_name
'von Schnering, H.G.'

_publ_section_title
;
 Die Kristallstruktur von Hg (Mo6 Cl8) Cl6
;
_journal_name_full 'Zeitschrift fuer Anorganische und Allgemeine Chemie'
_journal_page_first 75
_journal_page_last 84
_journal_volume 385
_journal_year 1971
_chemical_formula_sum 'Cl14 Hg Mo6'
_chemical_name_systematic 'Hg (Mo6 Cl8) Cl6'
_space_group_IT_number 201
_symmetry_space_group_name_Hall 'P 2 2 3 -1n'
_symmetry_space_group_name_H-M 'P n -3 :1'
_cell_angle_alpha 90
_cell_angle_beta 90
_cell_angle_gamma 90
_cell_formula_units_Z 4
_cell_length_a 12.706
_cell_length_b 12.706
_cell_length_c 12.706
_cell_volume 2051.288
_citation_journal_id_ASTM ZAACAB
_cod_data_source_file vonSchnering_ZAACAB_1971_1049.cif
_cod_data_source_block Cl14Hg1Mo6
_cod_original_sg_symbol_Hall '-P 2ab 2bc 3 (x-1/4,y-1/4,z-1/4)'
_cod_original_formula_sum 'Cl14 Hg1 Mo6'
_cod_database_code 1540015

loop_
_symmetry_equiv_pos_as_xyz
x,y,z
-x,-y,z
x,-y,-z
-x,y,-z
z,x,y
-z,-x,y
z,-x,-y
-z,x,-y
y,z,x
y,-z,-x
-y,z,-x
-y,-z,x
-x+1/2,-y+1/2,-z+1/2
x+1/2,y+1/2,-z+1/2
-x+1/2,y+1/2,z+1/2
x+1/2,-y+1/2,z+1/2
-z+1/2,-x+1/2,-y+1/2
z+1/2,x+1/2,-y+1/2
-z+1/2,x+1/2,y+1/2
z+1/2,-x+1/2,y+1/2
-y+1/2,-z+1/2,-x+1/2
-y+1/2,z+1/2,x+1/2
y+1/2,-z+1/2,x+1/2
y+1/2,z+1/2,-x+1/2

loop_
_atom_site_label
_atom_site_type_symbol
_atom_site_fract_x
_atom_site_fract_y
_atom_site_fract_z
_atom_site_occupancy
_atom_site_U_iso_or_equiv
Cl3 Cl-1 0.5765 0.1855 0.3304 1 0.0
Cl2 Cl-1 0.3749 0.0604 0.1769 1 0.0
Hg1 Hg+2 0.75 0.75 0.75 1 0.0
Mo1 Mo+2 0.389 0.2226 0.2842 1 0.0
Cl1 Cl-1 0.3877 0.3877 0.3877 1 0.0
